data_4123622
loop_
_publ_author_name
'Xu, Zhengren'
'Wang, Qian'
'Zhu, Jieping'

_publ_section_title
;
 Total Syntheses of (-)-Mersicarpine, (-)-Scholarisine G, (+)-Melodinine
 E, (-)-Leuconoxine, (-)-Leuconolam, (-)-Leuconodine A, (+)-Leuconodine F,
 and (-)-Leuconodine C: Self-Induced Diastereomeric Anisochronism (SIDA)
 Phenomenon for Scholarisine G and Leuconodines A and C.
;
_journal_issue 20
_journal_name_full 'Journal of the American Chemical Society'
_journal_page_first 6712
_journal_page_last 6724
_journal_paper_doi 10.1021/jacs.5b03619
_journal_volume 137
_journal_year 2015
_chemical_absolute_configuration unk
_chemical_formula_moiety 'C19 H20 N2 O3'
_chemical_formula_sum 'C19 H20 N2 O3'
_chemical_formula_weight 324.37
_space_group_IT_number 4
_symmetry_cell_setting monoclinic
_symmetry_space_group_name_Hall 'P 2yb'
_symmetry_space_group_name_H-M 'P 1 21 1'
_atom_sites_solution_hydrogens geom
_atom_sites_solution_primary direct
_atom_sites_solution_secondary difmap
_audit_creation_method SHELXL-97
_audit_update_record
;
2014-08-04 # Formatted by publCIF

;
_cell_angle_alpha 90.00
_cell_angle_beta 107.495(6)
_cell_angle_gamma 90.00
_cell_formula_units_Z 2
_cell_length_a 9.8046(9)
_cell_length_b 7.4469(4)
_cell_length_c 11.5360(7)
_cell_measurement_reflns_used 117
_cell_measurement_temperature 100(2)
_cell_measurement_theta_max 22
_cell_measurement_theta_min 3
_cell_volume 803.33(10)
_computing_cell_refinement 'Dirax/lsq (Duisenberg & Schreurs, 1989-2000)'
_computing_data_collection 'Collect (Bruker AXS BV, 1997-2004)'
_computing_data_reduction 'EvalCCD (Duisenberg & Schreurs, 1990-2000)'
_computing_molecular_graphics 'Bruker SHELXTL'
_computing_publication_material 'Bruker SHELXTL'
_computing_structure_refinement 'SHELXL-97 (Sheldrick, 1997)'
_computing_structure_solution 'SHELXS-97 (Sheldrick, 1990)'
_diffrn_ambient_temperature 100(2)
_diffrn_measured_fraction_theta_full 0.998
_diffrn_measured_fraction_theta_max 0.998
_diffrn_measurement_device_type 'Bruker APEX II CCD'
_diffrn_measurement_method 'phi and omega scans'
_diffrn_radiation_monochromator graphite
_diffrn_radiation_source 'fine-focus sealed tube'
_diffrn_radiation_type MoK\a
_diffrn_radiation_wavelength 0.71073
_diffrn_reflns_av_R_equivalents 0.0332
_diffrn_reflns_av_sigmaI/netI 0.0471
_diffrn_reflns_limit_h_max 13
_diffrn_reflns_limit_h_min -13
_diffrn_reflns_limit_k_max 10
_diffrn_reflns_limit_k_min -10
_diffrn_reflns_limit_l_max 16
_diffrn_reflns_limit_l_min -16
_diffrn_reflns_number 11450
_diffrn_reflns_theta_full 30.00
_diffrn_reflns_theta_max 30.00
_diffrn_reflns_theta_min 3.26
_exptl_absorpt_coefficient_mu 0.092
_exptl_absorpt_correction_T_max 0.7460
_exptl_absorpt_correction_T_min 0.6350
_exptl_absorpt_correction_type multi-scan
_exptl_absorpt_process_details 'SADABS 2008, Bruker AXS, 2008'
_exptl_crystal_colour colourless
_exptl_crystal_density_diffrn 1.341
_exptl_crystal_density_method 'not measured'
_exptl_crystal_description prism
_exptl_crystal_F_000 344
_exptl_crystal_size_max 0.42
_exptl_crystal_size_mid 0.31
_exptl_crystal_size_min 0.22
_refine_diff_density_max 0.306
_refine_diff_density_min -0.201
_refine_diff_density_rms 0.050
_refine_ls_abs_structure_details 'Flack H D (1983), Acta Cryst. A39, 876-881'
_refine_ls_abs_structure_Flack -0.3(10)
_refine_ls_extinction_method none
_refine_ls_goodness_of_fit_ref 1.084
_refine_ls_hydrogen_treatment constr
_refine_ls_matrix_type full
_refine_ls_number_parameters 218
_refine_ls_number_reflns 4356
_refine_ls_number_restraints 1
_refine_ls_restrained_S_all 1.084
_refine_ls_R_factor_all 0.0547
_refine_ls_R_factor_gt 0.0436
_refine_ls_shift/su_max 0.000
_refine_ls_shift/su_mean 0.000
_refine_ls_structure_factor_coef Fsqd
_refine_ls_weighting_details 'calc w=1/[\s^2^(Fo^2^)+(0.0338P)^2^+0.1816P] where P=(Fo^2^+2Fc^2^)/3'
_refine_ls_weighting_scheme calc
_refine_ls_wR_factor_gt 0.0860
_refine_ls_wR_factor_ref 0.0922
_reflns_number_gt 3848
_reflns_number_total 4356
_reflns_threshold_expression >2sigma(I)
_cod_data_source_file ja5b03619_si_011.cif
_cod_data_source_block xzrv-130
_cod_depositor_comments 'Adding full bibliography for 4123621--4123635.cif.'
_cod_original_cell_volume 803.32(10)
_cod_original_sg_symbol_H-M 'P 21'
_cod_database_code 4123622
_publcif_datablock.id {47858441-2206-4c26-afd8-3363968528ff}

_publcif_info_exptl_table_max_cols 4
_publcif_info_exptl_table_use_headnotes n

loop_
_symmetry_equiv_pos_as_xyz
'x, y, z'
'-x, y+1/2, -z'

loop_
_atom_site_label
_atom_site_type_symbol
_atom_site_fract_x
_atom_site_fract_y
_atom_site_fract_z
_atom_site_U_iso_or_equiv
_atom_site_adp_type
_atom_site_occupancy
_atom_site_symmetry_multiplicity
_atom_site_calc_flag
_atom_site_refinement_flags
O1 O -0.08798(13) 0.07907(18) 0.11891(12) 0.0234(3) Uani 1 1 d .
O2 O -0.04765(14) 0.47589(17) 0.12759(12) 0.0257(3) Uani 1 1 d .
O3 O 0.54000(12) 0.16944(17) 0.57666(11) 0.0194(3) Uani 1 1 d .
N1 N 0.15192(14) 0.08889(18) 0.23556(13) 0.0136(3) Uani 1 1 d .
N2 N 0.34345(13) 0.19409(18) 0.41020(12) 0.0123(3) Uani 1 1 d .
C1 C 0.27188(16) 0.2205(2) 0.27652(14) 0.0121(3) Uani 1 1 d .
C2 C 0.02211(18) 0.1603(2) 0.17169(16) 0.0169(3) Uani 1 1 d .
C3 C 0.04123(17) 0.3665(2) 0.17952(15) 0.0172(3) Uani 1 1 d .
C4 C 0.18766(17) 0.4009(2) 0.26984(14) 0.0139(3) Uani 1 1 d .
H4 H 0.2380 0.5083 0.2503 0.017 Uiso 1 1 calc R
C5 C 0.16639(17) 0.4068(2) 0.39581(15) 0.0140(3) Uani 1 1 d .
C6 C 0.07174(18) 0.5110(2) 0.43568(17) 0.0184(3) Uani 1 1 d .
H6 H 0.0088 0.5926 0.3821 0.022 Uiso 1 1 calc R
C7 C 0.07088(18) 0.4936(2) 0.55634(16) 0.0193(4) Uani 1 1 d .
H7 H 0.0077 0.5653 0.5851 0.023 Uiso 1 1 calc R
C8 C 0.16218(17) 0.3717(2) 0.63494(16) 0.0178(3) Uani 1 1 d .
H8 H 0.1610 0.3629 0.7168 0.021 Uiso 1 1 calc R
C9 C 0.25603(17) 0.2618(2) 0.59449(15) 0.0147(3) Uani 1 1 d .
H9 H 0.3171 0.1776 0.6472 0.018 Uiso 1 1 calc R
C10 C 0.25560(16) 0.2816(2) 0.47396(15) 0.0134(3) Uani 1 1 d .
C11 C 0.49216(17) 0.1946(2) 0.46667(15) 0.0140(3) Uani 1 1 d .
C12 C 0.58970(17) 0.2367(2) 0.38997(15) 0.0162(3) Uani 1 1 d .
H12A H 0.6429 0.1263 0.3828 0.019 Uiso 1 1 calc R
H12B H 0.6606 0.3274 0.4332 0.019 Uiso 1 1 calc R
C13 C 0.51308(17) 0.3071(2) 0.26115(15) 0.0145(3) Uani 1 1 d .
H13A H 0.5791 0.3004 0.2110 0.017 Uiso 1 1 calc R
H13B H 0.4868 0.4346 0.2660 0.017 Uiso 1 1 calc R
C14 C 0.37676(16) 0.1970(2) 0.19959(14) 0.0134(3) Uani 1 1 d .
C15 C 0.41497(18) -0.0058(2) 0.19879(15) 0.0159(3) Uani 1 1 d .
H15A H 0.4789 -0.0224 0.1475 0.019 Uiso 1 1 calc R
H15B H 0.4685 -0.0427 0.2826 0.019 Uiso 1 1 calc R
C16 C 0.28434(18) -0.1292(2) 0.15135(15) 0.0174(3) Uani 1 1 d .
H16A H 0.3159 -0.2559 0.1547 0.021 Uiso 1 1 calc R
H16B H 0.2331 -0.0992 0.0657 0.021 Uiso 1 1 calc R
C17 C 0.18385(18) -0.1044(2) 0.23012(16) 0.0162(3) Uani 1 1 d .
H17A H 0.0941 -0.1721 0.1945 0.019 Uiso 1 1 calc R
H17B H 0.2300 -0.1509 0.3131 0.019 Uiso 1 1 calc R
C18 C 0.30380(18) 0.2695(2) 0.06859(14) 0.0172(3) Uani 1 1 d .
H18A H 0.2044 0.2239 0.0403 0.021 Uiso 1 1 calc R
H18B H 0.2991 0.4021 0.0720 0.021 Uiso 1 1 calc R
C19 C 0.3803(2) 0.2169(3) -0.02549(16) 0.0256(4) Uani 1 1 d .
H19A H 0.4826 0.2440 0.0073 0.038 Uiso 1 1 calc R
H19B H 0.3395 0.2853 -0.1005 0.038 Uiso 1 1 calc R
H19C H 0.3675 0.0882 -0.0430 0.038 Uiso 1 1 calc R

loop_
_atom_site_aniso_label
_atom_site_aniso_U_11
_atom_site_aniso_U_22
_atom_site_aniso_U_33
_atom_site_aniso_U_23
_atom_site_aniso_U_13
_atom_site_aniso_U_12
O1 0.0151(6) 0.0281(7) 0.0229(7) -0.0012(6) -0.0006(5) -0.0039(5)
O2 0.0219(7) 0.0239(7) 0.0246(7) 0.0028(6) -0.0030(5) 0.0076(5)
O3 0.0162(6) 0.0245(7) 0.0146(6) 0.0008(5) 0.0004(5) 0.0033(5)
N1 0.0133(6) 0.0119(6) 0.0141(6) -0.0003(5) 0.0017(5) -0.0029(5)
N2 0.0121(6) 0.0120(6) 0.0124(6) 0.0000(5) 0.0029(5) 0.0013(5)
C1 0.0119(7) 0.0106(7) 0.0129(7) 0.0004(6) 0.0024(6) -0.0005(5)
C2 0.0151(7) 0.0197(8) 0.0153(8) 0.0014(6) 0.0035(6) -0.0007(6)
C3 0.0154(8) 0.0201(8) 0.0159(8) 0.0016(7) 0.0046(6) 0.0010(6)
C4 0.0142(7) 0.0114(7) 0.0150(8) 0.0016(6) 0.0026(6) 0.0021(6)
C5 0.0127(7) 0.0115(7) 0.0166(8) -0.0013(6) 0.0027(6) -0.0014(6)
C6 0.0140(8) 0.0166(8) 0.0232(8) -0.0008(7) 0.0037(6) 0.0032(6)
C7 0.0143(8) 0.0216(9) 0.0242(9) -0.0066(7) 0.0092(7) 0.0000(6)
C8 0.0162(8) 0.0192(8) 0.0193(8) -0.0049(7) 0.0073(6) -0.0042(7)
C9 0.0134(7) 0.0141(7) 0.0162(7) -0.0009(6) 0.0038(6) -0.0014(6)
C10 0.0107(7) 0.0108(7) 0.0171(7) -0.0021(6) 0.0020(6) -0.0032(5)
C11 0.0133(7) 0.0099(7) 0.0178(8) -0.0012(6) 0.0033(6) 0.0016(6)
C12 0.0126(7) 0.0175(8) 0.0174(8) -0.0014(6) 0.0026(6) 0.0002(6)
C13 0.0136(7) 0.0148(8) 0.0159(8) 0.0002(6) 0.0056(6) -0.0011(6)
C14 0.0134(7) 0.0131(7) 0.0140(7) 0.0000(6) 0.0044(6) -0.0015(6)
C15 0.0182(8) 0.0136(7) 0.0160(8) 0.0001(6) 0.0051(6) 0.0004(6)
C16 0.0235(8) 0.0108(7) 0.0168(8) -0.0017(6) 0.0043(7) -0.0005(6)
C17 0.0175(8) 0.0113(7) 0.0180(8) 0.0001(6) 0.0026(6) -0.0028(6)
C18 0.0190(8) 0.0177(8) 0.0132(7) 0.0035(7) 0.0020(6) -0.0025(6)
C19 0.0265(9) 0.0349(11) 0.0166(8) 0.0051(8) 0.0081(7) -0.0030(8)

loop_
_atom_type_symbol
_atom_type_description
_atom_type_scat_dispersion_real
_atom_type_scat_dispersion_imag
_atom_type_scat_source
C C 0.0033 0.0016 'International Tables Vol C Tables 4.2.6.8 and 6.1.1.4'
H H 0.0000 0.0000 'International Tables Vol C Tables 4.2.6.8 and 6.1.1.4'
N N 0.0061 0.0033 'International Tables Vol C Tables 4.2.6.8 and 6.1.1.4'
O O 0.0106 0.0060 'International Tables Vol C Tables 4.2.6.8 and 6.1.1.4'

loop_
_geom_angle_atom_site_label_1
_geom_angle_atom_site_label_2
_geom_angle_atom_site_label_3
_geom_angle
C2 N1 C17 121.93(13)
C2 N1 C1 115.49(13)
C17 N1 C1 119.71(13)
C11 N2 C10 117.16(12)
C11 N2 C1 125.03(13)
C10 N2 C1 107.29(12)
N1 C1 N2 108.59(12)
N1 C1 C14 109.74(12)
N2 C1 C14 112.67(12)
N1 C1 C4 101.18(12)
N2 C1 C4 103.86(12)
C14 C1 C4 119.81(13)
O1 C2 N1 127.65(16)
O1 C2 C3 126.27(16)
N1 C2 C3 106.08(14)
O2 C3 C4 128.02(16)
O2 C3 C2 125.61(16)
C4 C3 C2 106.28(13)
C3 C4 C5 106.59(13)
C3 C4 C1 105.33(13)
C5 C4 C1 101.43(12)
C3 C4 H4 114.1
C5 C4 H4 114.1
C1 C4 H4 114.1
C6 C5 C10 120.48(16)
C6 C5 C4 128.72(15)
C10 C5 C4 110.76(14)
C5 C6 C7 118.77(16)
C5 C6 H6 120.6
C7 C6 H6 120.6
C8 C7 C6 120.66(15)
C8 C7 H7 119.7
C6 C7 H7 119.7
C7 C8 C9 121.03(15)
C7 C8 H8 119.5
C9 C8 H8 119.5
C10 C9 C8 117.41(15)
C10 C9 H9 121.3
C8 C9 H9 121.3
C9 C10 C5 121.59(15)
C9 C10 N2 129.42(14)
C5 C10 N2 108.91(14)
O3 C11 N2 119.93(15)
O3 C11 C12 121.46(14)
N2 C11 C12 118.52(14)
C11 C12 C13 114.98(13)
C11 C12 H12A 108.5
C13 C12 H12A 108.5
C11 C12 H12B 108.5
C13 C12 H12B 108.5
H12A C12 H12B 107.5
C12 C13 C14 111.44(13)
C12 C13 H13A 109.3
C14 C13 H13A 109.3
C12 C13 H13B 109.3
C14 C13 H13B 109.3
H13A C13 H13B 108.0
C13 C14 C15 109.92(13)
C13 C14 C1 107.84(13)
C15 C14 C1 108.29(13)
C13 C14 C18 110.02(13)
C15 C14 C18 111.76(13)
C1 C14 C18 108.90(12)
C16 C15 C14 113.95(13)
C16 C15 H15A 108.8
C14 C15 H15A 108.8
C16 C15 H15B 108.8
C14 C15 H15B 108.8
H15A C15 H15B 107.7
C15 C16 C17 109.31(13)
C15 C16 H16A 109.8
C17 C16 H16A 109.8
C15 C16 H16B 109.8
C17 C16 H16B 109.8
H16A C16 H16B 108.3
N1 C17 C16 108.87(13)
N1 C17 H17A 109.9
C16 C17 H17A 109.9
N1 C17 H17B 109.9
C16 C17 H17B 109.9
H17A C17 H17B 108.3
C19 C18 C14 114.50(14)
C19 C18 H18A 108.6
C14 C18 H18A 108.6
C19 C18 H18B 108.6
C14 C18 H18B 108.6
H18A C18 H18B 107.6
C18 C19 H19A 109.5
C18 C19 H19B 109.5
H19A C19 H19B 109.5
C18 C19 H19C 109.5
H19A C19 H19C 109.5
H19B C19 H19C 109.5

loop_
_geom_bond_atom_site_label_1
_geom_bond_atom_site_label_2
_geom_bond_distance
O1 C2 1.227(2)
O2 C3 1.212(2)
O3 C11 1.2277(19)
N1 C2 1.372(2)
N1 C17 1.478(2)
N1 C1 1.495(2)
N2 C11 1.407(2)
N2 C10 1.445(2)
N2 C1 1.5029(19)
C1 C14 1.557(2)
C1 C4 1.566(2)
C2 C3 1.546(2)
C3 C4 1.521(2)
C4 C5 1.530(2)
C4 H4 1.0000
C5 C6 1.390(2)
C5 C10 1.404(2)
C6 C7 1.401(3)
C6 H6 0.9500
C7 C8 1.400(2)
C7 H7 0.9500
C8 C9 1.412(2)
C8 H8 0.9500
C9 C10 1.397(2)
C9 H9 0.9500
C11 C12 1.518(2)
C12 C13 1.542(2)
C12 H12A 0.9900
C12 H12B 0.9900
C13 C14 1.547(2)
C13 H13A 0.9900
C13 H13B 0.9900
C14 C15 1.557(2)
C14 C18 1.561(2)
C15 C16 1.537(2)
C15 H15A 0.9900
C15 H15B 0.9900
C16 C17 1.539(2)
C16 H16A 0.9900
C16 H16B 0.9900
C17 H17A 0.9900
C17 H17B 0.9900
C18 C19 1.544(2)
C18 H18A 0.9900
C18 H18B 0.9900
C19 H19A 0.9800
C19 H19B 0.9800
C19 H19C 0.9800

loop_
_geom_torsion_atom_site_label_1
_geom_torsion_atom_site_label_2
_geom_torsion_atom_site_label_3
_geom_torsion_atom_site_label_4
_geom_torsion
C2 N1 C1 N2 128.82(14)
C17 N1 C1 N2 -70.00(17)
C2 N1 C1 C14 -107.62(15)
C17 N1 C1 C14 53.55(18)
C2 N1 C1 C4 19.91(17)
C17 N1 C1 C4 -178.91(13)
C11 N2 C1 N1 137.54(14)
C10 N2 C1 N1 -79.12(14)
C11 N2 C1 C14 15.8(2)
C10 N2 C1 C14 159.10(12)
C11 N2 C1 C4 -115.38(15)
C10 N2 C1 C4 27.95(15)
C17 N1 C2 O1 11.7(3)
C1 N1 C2 O1 172.38(17)
C17 N1 C2 C3 -168.56(14)
C1 N1 C2 C3 -7.85(19)
O1 C2 C3 O2 -5.2(3)
N1 C2 C3 O2 174.99(17)
O1 C2 C3 C4 171.43(17)
N1 C2 C3 C4 -8.35(18)
O2 C3 C4 C5 89.4(2)
C2 C3 C4 C5 -87.20(15)
O2 C3 C4 C1 -163.43(17)
C2 C3 C4 C1 20.02(16)
N1 C1 C4 C3 -23.22(15)
N2 C1 C4 C3 -135.77(13)
C14 C1 C4 C3 97.44(15)
N1 C1 C4 C5 87.71(13)
N2 C1 C4 C5 -24.84(14)
C14 C1 C4 C5 -151.62(13)
C3 C4 C5 C6 -53.5(2)
C1 C4 C5 C6 -163.51(16)
C3 C4 C5 C10 124.24(14)
C1 C4 C5 C10 14.27(16)
C10 C5 C6 C7 2.3(2)
C4 C5 C6 C7 179.93(16)
C5 C6 C7 C8 -0.9(3)
C6 C7 C8 C9 -0.8(3)
C7 C8 C9 C10 1.0(2)
C8 C9 C10 C5 0.5(2)
C8 C9 C10 N2 176.99(15)
C6 C5 C10 C9 -2.2(2)
C4 C5 C10 C9 179.82(14)
C6 C5 C10 N2 -179.33(14)
C4 C5 C10 N2 2.68(18)
C11 N2 C10 C9 -49.9(2)
C1 N2 C10 C9 163.48(15)
C11 N2 C10 C5 126.99(14)
C1 N2 C10 C5 -19.68(16)
C10 N2 C11 O3 40.7(2)
C1 N2 C11 O3 -179.10(14)
C10 N2 C11 C12 -135.95(15)
C1 N2 C11 C12 4.2(2)
O3 C11 C12 C13 -166.48(15)
N2 C11 C12 C13 10.2(2)
C11 C12 C13 C14 -44.18(19)
C12 C13 C14 C15 -55.37(18)
C12 C13 C14 C1 62.50(16)
C12 C13 C14 C18 -178.86(13)
N1 C1 C14 C13 -168.74(12)
N2 C1 C14 C13 -47.61(16)
C4 C1 C14 C13 74.97(16)
N1 C1 C14 C15 -49.84(16)
N2 C1 C14 C15 71.29(16)
C4 C1 C14 C15 -166.13(13)
N1 C1 C14 C18 71.90(16)
N2 C1 C14 C18 -166.98(12)
C4 C1 C14 C18 -44.39(18)
C13 C14 C15 C16 174.03(13)
C1 C14 C15 C16 56.45(17)
C18 C14 C15 C16 -63.51(18)
C14 C15 C16 C17 -58.38(18)
C2 N1 C17 C16 105.43(17)
C1 N1 C17 C16 -54.49(18)
C15 C16 C17 N1 52.81(17)
C13 C14 C18 C19 75.06(18)
C15 C14 C18 C19 -47.34(19)
C1 C14 C18 C19 -166.94(14)

loop_
_publcif_info_datablock.id
_publcif_info_datablock.publ_exptl
_publcif_info_datablock.publ_geom
_publcif_info_datablock.structure
{47858441-2206-4c26-afd8-3363968528ff} y y y

loop_
_publcif_info_exptl_table_extra_item
sin_theta_over_lambda_max

loop_
_publcif_info_tables.block_id
_publcif_info_tables.reference_item
{47858441-2206-4c26-afd8-3363968528ff} '_publcif_info_datablock.publ_exptl'
